data_7124136
loop_
_publ_author_name
'Lama, Prem'
'Hazra, Arpan'
'Barbour, Len'

_publ_section_title
;
 Accordion and layer-sliding motion to produce anomalous thermal expansion
 behaviour in 2D-coordination polymers
;
_journal_name_full 'Chemical Communications'
_journal_paper_doi 10.1039/C9CC06634A
_journal_year 2019
_chemical_formula_sum 'C32 H29 N3 O9 Zn2'
_chemical_formula_weight 730.32
_space_group_crystal_system monoclinic
_space_group_IT_number 11
_space_group_name_Hall '-P 2yb'
_space_group_name_H-M_alt 'P 1 21/m 1'
_symmetry_space_group_name_Hall '-P 2yb'
_symmetry_space_group_name_H-M 'P 1 21/m 1'
_atom_sites_solution_hydrogens geom
_audit_creation_method SHELXL-2016/6
_audit_update_record
;
2019-08-14 deposited with the CCDC.    2019-09-09 downloaded from the CCDC.
;
_cell_angle_alpha 90
_cell_angle_beta 109.248(1)
_cell_angle_gamma 90
_cell_formula_units_Z 2
_cell_length_a 8.3338(2)
_cell_length_b 21.5667(5)
_cell_length_c 9.4299(2)
_cell_measurement_reflns_used 9942
_cell_measurement_temperature 160(2)
_cell_measurement_theta_max 25.93
_cell_measurement_theta_min 2.29
_cell_volume 1600.12(6)
_computing_cell_refinement 'Bruker SAINT'
_computing_data_collection 'Bruker APEX3'
_computing_data_reduction 'Bruker SAINT'
_computing_molecular_graphics 'Bruker SHELXTL'
_computing_publication_material 'Bruker SHELXTL'
_computing_structure_refinement 'SHELXL-2016/6 (Sheldrick, 2016)'
_computing_structure_solution 'SHELXL-2016/6 (Sheldrick, 2016)'
_diffrn_ambient_temperature 160(2)
_diffrn_measured_fraction_theta_full 0.996
_diffrn_measured_fraction_theta_max 0.996
_diffrn_measurement_device_type 'Bruker D8 venture PHOTON II CPAD'
_diffrn_measurement_method '\f \ch and \w scans'
_diffrn_radiation_type MoK\a
_diffrn_radiation_wavelength 0.71073
_diffrn_reflns_av_R_equivalents 0.0433
_diffrn_reflns_av_unetI/netI 0.0162
_diffrn_reflns_Laue_measured_fraction_full 0.996
_diffrn_reflns_Laue_measured_fraction_max 0.996
_diffrn_reflns_limit_h_max 9
_diffrn_reflns_limit_h_min -9
_diffrn_reflns_limit_k_max 25
_diffrn_reflns_limit_k_min -25
_diffrn_reflns_limit_l_max 11
_diffrn_reflns_limit_l_min -11
_diffrn_reflns_number 49288
_diffrn_reflns_point_group_measured_fraction_full 0.996
_diffrn_reflns_point_group_measured_fraction_max 0.996
_diffrn_reflns_theta_full 24.995
_diffrn_reflns_theta_max 24.995
_diffrn_reflns_theta_min 2.288
_exptl_absorpt_coefficient_mu 1.557
_exptl_absorpt_correction_T_max 0.921
_exptl_absorpt_correction_T_min 0.512
_exptl_absorpt_correction_type multi-scan
_exptl_absorpt_process_details SADABS
_exptl_crystal_colour colorless
_exptl_crystal_density_diffrn 1.516
_exptl_crystal_description plate-like
_exptl_crystal_F_000 748
_exptl_crystal_size_max 0.496
_exptl_crystal_size_mid 0.378
_exptl_crystal_size_min 0.054
_refine_diff_density_max 0.915
_refine_diff_density_min -0.805
_refine_diff_density_rms 0.087
_refine_ls_extinction_method none
_refine_ls_goodness_of_fit_ref 1.108
_refine_ls_hydrogen_treatment constr
_refine_ls_matrix_type full
_refine_ls_number_parameters 194
_refine_ls_number_reflns 2887
_refine_ls_number_restraints 0
_refine_ls_restrained_S_all 1.108
_refine_ls_R_factor_all 0.0516
_refine_ls_R_factor_gt 0.0481
_refine_ls_shift/su_max 0.004
_refine_ls_shift/su_mean 0.000
_refine_ls_structure_factor_coef Fsqd
_refine_ls_weighting_details 'w=1/[\s^2^(Fo^2^)+(0.0436P)^2^+6.1363P] where P=(Fo^2^+2Fc^2^)/3'
_refine_ls_weighting_scheme calc
_refine_ls_wR_factor_gt 0.1201
_refine_ls_wR_factor_ref 0.1225
_reflns_Friedel_coverage 0.000
_reflns_number_gt 2637
_reflns_number_total 2887
_reflns_threshold_expression 'I > 2\s(I)'
_cod_data_source_file c9cc06634a3.cif
_cod_data_source_block 2_160K
_cod_database_code 7124136
_shelx_shelxl_version_number 2016/6
_shelx_space_group_comment
;
The symmetry employed for this shelxl refinement is uniquely defined
by the following loop, which should always be used as a source of
symmetry information in preference to the above space-group names.
They are only intended as comments.
;
_shelx_estimated_absorpt_t_min 0.512
_shelx_estimated_absorpt_t_max 0.921

loop_
_space_group_symop_operation_xyz
'x, y, z'
'-x, y+1/2, -z'
'-x, -y, -z'
'x, -y-1/2, z'

loop_
_atom_site_label
_atom_site_type_symbol
_atom_site_fract_x
_atom_site_fract_y
_atom_site_fract_z
_atom_site_U_iso_or_equiv
_atom_site_adp_type
_atom_site_occupancy
_atom_site_site_symmetry_order
_atom_site_calc_flag
_atom_site_refinement_flags_posn
_atom_site_refinement_flags_adp
_atom_site_refinement_flags_occupancy
_atom_site_disorder_assembly
_atom_site_disorder_group
Zn1 Zn 0.35933(4) 0.50093(2) 0.60622(3) 0.02357(8) Uani 1 1 d . . . . .
O1 O 0.3378(3) 0.58976(10) 0.5930(2) 0.0359(6) Uani 1 1 d . . . . .
O2 O 0.3947(3) 0.58557(11) 0.8391(2) 0.0417(6) Uani 1 1 d . . . . .
O3 O 0.2460(2) 0.47401(10) 0.39488(19) 0.0276(5) Uani 1 1 d . . . . .
O4 O 0.4079(2) 0.52733(10) 0.2917(2) 0.0282(5) Uani 1 1 d . . . . .
O5 O 0.439360 0.741301 0.223560 0.245(6) Uiso 0.5 1 d . . P A -1
N1 N 0.2339(3) 0.44581(11) 0.7043(2) 0.0253(5) Uani 1 1 d . . . . .
N2 N 0.680620 0.728520 0.442889 0.113(4) Uiso 0.5 1 d . . P A -1
C1 C 0.3646(4) 0.61553(14) 0.7225(3) 0.0308(7) Uani 1 1 d . . . . .
C2 C 0.3620(4) 0.68492(14) 0.7235(3) 0.0290(7) Uani 1 1 d . . . . .
C3 C 0.3741(4) 0.71779(15) 0.8542(3) 0.0360(8) Uani 1 1 d . . . . .
H3 H 0.382489 0.695938 0.943799 0.043 Uiso 1 1 calc R U . . .
C4 C 0.3493(4) 0.71814(15) 0.5921(3) 0.0340(8) Uani 1 1 d . . . . .
H4 H 0.340576 0.696338 0.502311 0.041 Uiso 1 1 calc R U . . .
C5 C 0.2719(3) 0.50018(12) 0.2855(3) 0.0234(6) Uani 1 1 d . . . . .
C6 C 0.1309(3) 0.49996(12) 0.1374(3) 0.0223(6) Uani 1 1 d . . . . .
C7 C 0.1472(3) 0.53431(13) 0.0172(3) 0.0244(6) Uani 1 1 d . . . . .
H7 H 0.247638 0.557488 0.028887 0.029 Uiso 1 1 calc R U . . .
C8 C -0.0161(3) 0.46559(13) 0.1190(3) 0.0234(6) Uani 1 1 d . . . . .
H8 H -0.026529 0.441905 0.200446 0.028 Uiso 1 1 calc R U . . .
C9 C 0.3093(4) 0.42728(14) 0.8475(3) 0.0290(7) Uani 1 1 d . . . . .
H9 H 0.417663 0.443766 0.902616 0.035 Uiso 1 1 calc R U . . .
C10 C 0.2350(4) 0.38537(15) 0.9165(3) 0.0349(8) Uani 1 1 d . . . . .
H10 H 0.293054 0.372682 1.016865 0.042 Uiso 1 1 calc R U . . .
C11 C 0.0757(4) 0.36167(14) 0.8399(3) 0.0351(7) Uani 1 1 d . . . . .
C12 C -0.0039(4) 0.38217(15) 0.6941(3) 0.0351(8) Uani 1 1 d . . . . .
H12 H -0.114768 0.367907 0.638694 0.042 Uiso 1 1 calc R U . . .
C13 C 0.0784(3) 0.42327(14) 0.6301(3) 0.0299(7) Uani 1 1 d . . . . .
H13 H 0.023226 0.436219 0.529477 0.036 Uiso 1 1 calc R U . . .
C14 C 0.0000(4) 0.31023(16) 0.9042(4) 0.0446(9) Uani 1 1 d . . . . .
H14A H -0.125699 0.312546 0.866103 0.054 Uiso 1 1 calc R U . . .
H14B H 0.039131 0.312653 1.015194 0.054 Uiso 1 1 calc R U . . .
C15 C 0.0615(7) 0.250000 0.8526(6) 0.0484(13) Uani 1 2 d S T P . .
H15A H 0.024134 0.250000 0.741432 0.058 Uiso 1 2 calc R U P . .
H15B H 0.187313 0.250000 0.889506 0.058 Uiso 1 2 calc R U P . .
C16 C 0.544909 0.710110 0.315620 0.127(5) Uiso 0.5 1 d . . P A -1
H16 H 0.534218 0.666621 0.299198 0.152 Uiso 0.5 1 calc R U P A -1
C17 C 0.792700 0.697050 0.568841 0.121(5) Uiso 0.5 1 d . . P A -1
H17A H 0.743252 0.656989 0.580962 0.182 Uiso 0.5 1 calc R U P A -1
H17B H 0.810332 0.722144 0.659361 0.182 Uiso 0.5 1 calc R U P A -1
H17C H 0.901945 0.690277 0.553212 0.182 Uiso 0.5 1 calc R U P A -1
C18 C 0.698791 0.793620 0.450049 0.158(7) Uiso 0.5 1 d . . P A -1
H18A H 0.789396 0.805840 0.410840 0.237 Uiso 0.5 1 calc R U P A -1
H18B H 0.727899 0.807238 0.554657 0.237 Uiso 0.5 1 calc R U P A -1
H18C H 0.591694 0.812985 0.389623 0.237 Uiso 0.5 1 calc R U P A -1

loop_
_atom_site_aniso_label
_atom_site_aniso_U_11
_atom_site_aniso_U_22
_atom_site_aniso_U_33
_atom_site_aniso_U_23
_atom_site_aniso_U_13
_atom_site_aniso_U_12
Zn1 0.02037(14) 0.03205(17) 0.01288(13) 0.00294(12) -0.00183(11) -0.00198(13)
O1 0.0459(12) 0.0310(11) 0.0220(9) 0.0010(8) -0.0007(8) 0.0020(9)
O2 0.0527(12) 0.0411(12) 0.0261(10) 0.0058(9) 0.0062(9) -0.0106(10)
O3 0.0266(9) 0.0399(10) 0.0099(7) 0.0020(8) -0.0024(7) -0.0051(9)
O4 0.0164(8) 0.0412(11) 0.0191(8) 0.0051(8) -0.0050(7) -0.0008(8)
N1 0.0235(10) 0.0335(12) 0.0171(9) 0.0014(9) 0.0045(8) -0.0015(10)
C1 0.0247(13) 0.0388(16) 0.0240(13) 0.0021(12) 0.0012(10) -0.0053(12)
C2 0.0268(13) 0.0377(15) 0.0193(12) 0.0023(11) 0.0032(10) -0.0022(12)
C3 0.0425(16) 0.0422(16) 0.0222(12) 0.0043(12) 0.0093(11) -0.0003(14)
C4 0.0424(16) 0.0362(15) 0.0206(12) -0.0012(12) 0.0065(11) -0.0027(13)
C5 0.0239(12) 0.0254(13) 0.0154(11) -0.0014(10) -0.0010(9) 0.0024(11)
C6 0.0190(11) 0.0297(13) 0.0142(10) -0.0019(10) 0.0004(9) 0.0032(11)
C7 0.0192(11) 0.0347(15) 0.0174(11) -0.0004(11) 0.0035(9) -0.0020(11)
C8 0.0207(12) 0.0338(14) 0.0133(10) 0.0035(10) 0.0024(9) -0.0004(11)
C9 0.0264(13) 0.0394(16) 0.0185(11) 0.0016(11) 0.0037(10) -0.0015(12)
C10 0.0405(15) 0.0395(16) 0.0226(12) 0.0046(12) 0.0075(11) 0.0002(14)
C11 0.0439(15) 0.0274(14) 0.0396(14) -0.0017(12) 0.0212(11) 0.0019(13)
C12 0.0268(14) 0.0389(16) 0.0359(15) -0.0027(13) 0.0057(11) -0.0052(13)
C13 0.0241(13) 0.0381(16) 0.0221(12) 0.0005(12) 0.0002(10) 0.0002(12)
C14 0.0520(17) 0.0367(17) 0.0533(17) 0.0040(15) 0.0284(13) -0.0023(14)
C15 0.060(3) 0.044(3) 0.050(2) 0.000 0.0303(19) 0.000

loop_
_atom_type_symbol
_atom_type_description
_atom_type_scat_dispersion_real
_atom_type_scat_dispersion_imag
_atom_type_scat_source
C C 0.0033 0.0016 'International Tables Vol C Tables 4.2.6.8 and 6.1.1.4'
H H 0.0000 0.0000 'International Tables Vol C Tables 4.2.6.8 and 6.1.1.4'
N N 0.0061 0.0033 'International Tables Vol C Tables 4.2.6.8 and 6.1.1.4'
O O 0.0106 0.0060 'International Tables Vol C Tables 4.2.6.8 and 6.1.1.4'
Zn Zn 0.2839 1.4301 'International Tables Vol C Tables 4.2.6.8 and 6.1.1.4'

loop_
_geom_angle_atom_site_label_1
_geom_angle_atom_site_label_2
_geom_angle_atom_site_label_3
_geom_angle
_geom_angle_site_symmetry_1
_geom_angle_site_symmetry_3
O1 Zn1 O4 113.46(9) . 3_666
O1 Zn1 O3 102.84(8) . .
O4 Zn1 O3 117.90(8) 3_666 .
O1 Zn1 N1 124.74(10) . .
O4 Zn1 N1 99.90(9) 3_666 .
O3 Zn1 N1 98.17(8) . .
C1 O1 Zn1 112.57(18) . .
C5 O3 Zn1 122.57(17) . .
C5 O4 Zn1 127.49(18) . 3_666
C13 N1 C9 117.7(3) . .
C13 N1 Zn1 122.37(18) . .
C9 N1 Zn1 119.81(19) . .
C16 N2 C18 111.389(1) . .
C16 N2 C17 134.504(2) . .
C18 N2 C17 113.907(2) . .
O2 C1 O1 122.7(3) . .
O2 C1 C2 121.3(3) . .
O1 C1 C2 116.0(2) . .
C3 C2 C4 118.8(3) . .
C3 C2 C1 121.1(3) . .
C4 C2 C1 120.1(3) . .
C3 C3 C2 120.52(18) 4_575 .
C3 C3 H3 119.7 4_575 .
C2 C3 H3 119.7 . .
C4 C4 C2 120.67(18) 4_575 .
C4 C4 H4 119.7 4_575 .
C2 C4 H4 119.7 . .
O3 C5 O4 124.5(2) . .
O3 C5 C6 118.0(2) . .
O4 C5 C6 117.4(2) . .
C8 C6 C7 119.8(2) . .
C8 C6 C5 120.3(2) . .
C7 C6 C5 119.9(2) . .
C8 C7 C6 119.7(2) 3_565 .
C8 C7 H7 120.1 3_565 .
C6 C7 H7 120.1 . .
C7 C8 C6 120.5(2) 3_565 .
C7 C8 H8 119.8 3_565 .
C6 C8 H8 119.8 . .
N1 C9 C10 122.3(3) . .
N1 C9 H9 118.8 . .
C10 C9 H9 118.8 . .
C9 C10 C11 120.0(3) . .
C9 C10 H10 120.0 . .
C11 C10 H10 120.0 . .
C10 C11 C12 117.6(3) . .
C10 C11 C14 121.5(3) . .
C12 C11 C14 120.6(3) . .
C13 C12 C11 119.7(3) . .
C13 C12 H12 120.2 . .
C11 C12 H12 120.2 . .
N1 C13 C12 122.6(3) . .
N1 C13 H13 118.7 . .
C12 C13 H13 118.7 . .
C11 C14 C15 105.6(3) . .
C11 C14 H14A 110.6 . .
C15 C14 H14A 110.6 . .
C11 C14 H14B 110.6 . .
C15 C14 H14B 110.6 . .
H14A C14 H14B 108.7 . .
C14 C15 C14 115.8(4) 4_565 .
C14 C15 H15A 108.3 4_565 .
C14 C15 H15A 108.3 . .
C14 C15 H15B 108.3 4_565 .
C14 C15 H15B 108.3 . .
H15A C15 H15B 107.4 . .
O5 C16 N2 129.926(1) . .
O5 C16 H16 115.0 . .
N2 C16 H16 115.0 . .
N2 C17 H17A 109.5 . .
N2 C17 H17B 109.5 . .
H17A C17 H17B 109.5 . .
N2 C17 H17C 109.5 . .
H17A C17 H17C 109.5 . .
H17B C17 H17C 109.5 . .
N2 C18 H18A 109.5 . .
N2 C18 H18B 109.5 . .
H18A C18 H18B 109.5 . .
N2 C18 H18C 109.5 . .
H18A C18 H18C 109.5 . .
H18B C18 H18C 109.5 . .

loop_
_geom_bond_atom_site_label_1
_geom_bond_atom_site_label_2
_geom_bond_distance
_geom_bond_site_symmetry_2
Zn1 O1 1.924(2) .
Zn1 O4 1.9572(18) 3_666
Zn1 O3 1.9899(17) .
Zn1 N1 2.000(2) .
O1 C1 1.292(4) .
O2 C1 1.228(4) .
O3 C5 1.255(3) .
O4 C5 1.260(3) .
O5 C16 1.215078(18) .
N1 C13 1.344(3) .
N1 C9 1.348(3) .
N2 C16 1.40790(3) .
N2 C18 1.41136(3) .
N2 C17 1.41856(3) .
C1 C2 1.497(4) .
C2 C3 1.396(4) .
C2 C4 1.405(4) .
C3 C3 1.389(7) 4_575
C3 H3 0.9500 .
C4 C4 1.374(6) 4_575
C4 H4 0.9500 .
C5 C6 1.500(3) .
C6 C8 1.393(4) .
C6 C7 1.397(4) .
C7 C8 1.385(3) 3_565
C7 H7 0.9500 .
C8 H8 0.9500 .
C9 C10 1.375(4) .
C9 H9 0.9500 .
C10 C11 1.383(4) .
C10 H10 0.9500 .
C11 C12 1.388(4) .
C11 C14 1.499(5) .
C12 C13 1.376(5) .
C12 H12 0.9500 .
C13 H13 0.9500 .
C14 C15 1.533(5) .
C14 H14A 0.9900 .
C14 H14B 0.9900 .
C15 H15A 0.9900 .
C15 H15B 0.9900 .
C16 H16 0.9500 .
C17 H17A 0.9800 .
C17 H17B 0.9800 .
C17 H17C 0.9800 .
C18 H18A 0.9800 .
C18 H18B 0.9800 .
C18 H18C 0.9800 .
